data_7218905
loop_
_publ_author_name
'Seth, Saikat Kumar'
'Lee, Vannajan Sanghiran'
'Yana, Janchai'
'Zain, Sharifuddin M.'
'Cunha, Anna C.'
'Ferreira, Vitor F.'
'Jord\~ao, Alessandro K.'
'de Souza, Maria C. B. V.'
'Wardell, Solange M. S. V.'
'Wardell, James L.'
'Tiekink, Edward R. T.'

_publ_section_title
;
 Crystallographic and computational study of
 1-(arylamino)-1,2,3-triazole-4-carbohydrazides
;
_journal_issue 11
_journal_name_full CrystEngComm
_journal_page_first 2255
_journal_paper_doi 10.1039/C4CE02175D
_journal_volume 17
_journal_year 2015
_chemical_formula_moiety 'C10 H11 Cl N6 O'
_chemical_formula_sum 'C10 H11 Cl N6 O'
_chemical_formula_weight 266.70
_chemical_name_systematic
;
?
;
_space_group_IT_number 61
_symmetry_cell_setting orthorhombic
_symmetry_space_group_name_Hall '-P 2ac 2ab'
_symmetry_space_group_name_H-M 'P b c a'
_atom_sites_solution_hydrogens geom
_atom_sites_solution_primary direct
_atom_sites_solution_secondary difmap
_audit_creation_method SHELXL-97
_audit_update_record
;
2013-04-15 deposited with the CCDC.
2014-11-25 downloaded from the CCDC.
;
_cell_angle_alpha 90.00
_cell_angle_beta 90.00
_cell_angle_gamma 90.00
_cell_formula_units_Z 8
_cell_length_a 11.4176(4)
_cell_length_b 7.2174(2)
_cell_length_c 29.6018(10)
_cell_measurement_reflns_used 3030
_cell_measurement_temperature 120(2)
_cell_measurement_theta_max 27.5
_cell_measurement_theta_min 2.9
_cell_volume 2439.35(14)
_computing_cell_refinement 'DENZO (Otwinowski & Minor, 1997) & COLLECT'
_computing_data_collection 'COLLECT (Hooft, 1998)'
_computing_data_reduction 'DENZO & COLLECT'
_computing_molecular_graphics 'ORTEP-3 for Windows (Farrugia, 1997), DIAMOND (Brandenburg, 2006)'
_computing_publication_material 'publCIF (Westrip, 2010)'
_computing_structure_refinement 'SHELXL97 (Sheldrick, 2008)'
_computing_structure_solution 'SHELXS97 (Sheldrick, 2008)'
_diffrn_ambient_temperature 120(2)
_diffrn_detector_area_resol_mean 9.091
_diffrn_measured_fraction_theta_full 0.984
_diffrn_measured_fraction_theta_max 0.984
_diffrn_measurement_device_type 'Enraf Nonius KappaCCD area detector'
_diffrn_measurement_method '\f and \w scans'
_diffrn_radiation_monochromator '10 cm confocal mirrors'
_diffrn_radiation_source 'Enraf Nonius FR591 rotating anode'
_diffrn_radiation_type MoK\a
_diffrn_radiation_wavelength 0.71073
_diffrn_reflns_av_R_equivalents 0.0565
_diffrn_reflns_av_sigmaI/netI 0.0452
_diffrn_reflns_limit_h_max 14
_diffrn_reflns_limit_h_min -14
_diffrn_reflns_limit_k_max 9
_diffrn_reflns_limit_k_min -8
_diffrn_reflns_limit_l_max 38
_diffrn_reflns_limit_l_min -18
_diffrn_reflns_number 16729
_diffrn_reflns_theta_full 27.50
_diffrn_reflns_theta_max 27.50
_diffrn_reflns_theta_min 3.28
_diffrn_standards_decay_% 0
_diffrn_standards_number 0
_exptl_absorpt_coefficient_mu 0.312
_exptl_absorpt_correction_T_max 1.000
_exptl_absorpt_correction_T_min 0.798
_exptl_absorpt_correction_type multi-scan
_exptl_absorpt_process_details '(SADABS; Sheldrick, 2007)'
_exptl_crystal_colour colourless
_exptl_crystal_density_diffrn 1.452
_exptl_crystal_density_method 'not measured'
_exptl_crystal_description block
_exptl_crystal_F_000 1104
_exptl_crystal_size_max 0.34
_exptl_crystal_size_mid 0.25
_exptl_crystal_size_min 0.15
_refine_diff_density_max 0.294
_refine_diff_density_min -0.245
_refine_diff_density_rms 0.053
_refine_ls_extinction_method none
_refine_ls_goodness_of_fit_ref 1.048
_refine_ls_hydrogen_treatment mixed
_refine_ls_matrix_type full
_refine_ls_number_parameters 176
_refine_ls_number_reflns 2765
_refine_ls_number_restraints 4
_refine_ls_restrained_S_all 1.048
_refine_ls_R_factor_all 0.0697
_refine_ls_R_factor_gt 0.0416
_refine_ls_shift/su_max 0.000
_refine_ls_shift/su_mean 0.000
_refine_ls_structure_factor_coef Fsqd
_refine_ls_weighting_details 'calc w=1/[\s^2^(Fo^2^)+(0.0430P)^2^+1.0634P] where P=(Fo^2^+2Fc^2^)/3'
_refine_ls_weighting_scheme calc
_refine_ls_wR_factor_gt 0.0951
_refine_ls_wR_factor_ref 0.1067
_reflns_number_gt 1972
_reflns_number_total 2765
_reflns_threshold_expression I>2\s(I)
_cod_data_source_file c4ce02175d2.cif
_cod_data_source_block 1296
_cod_depositor_comments 'Adding full bibliography for 7218903--7218906.cif.'
_cod_database_code 7218905

loop_
_symmetry_equiv_pos_as_xyz
'x, y, z'
'-x+1/2, -y, z+1/2'
'x+1/2, -y+1/2, -z'
'-x, y+1/2, -z+1/2'
'-x, -y, -z'
'x-1/2, y, -z-1/2'
'-x-1/2, y-1/2, z'
'x, -y-1/2, z-1/2'

loop_
_atom_site_label
_atom_site_type_symbol
_atom_site_fract_x
_atom_site_fract_y
_atom_site_fract_z
_atom_site_U_iso_or_equiv
_atom_site_adp_type
_atom_site_occupancy
_atom_site_symmetry_multiplicity
_atom_site_calc_flag
_atom_site_refinement_flags
Cl1 Cl 0.10701(5) 0.80652(8) 0.662092(17) 0.04196(18) Uani 1 1 d .
O1 O -0.17459(12) 1.0625(2) 0.97406(5) 0.0414(4) Uani 1 1 d .
N1 N -0.12212(15) 1.3969(3) 1.01348(6) 0.0368(5) Uani 1 1 d D
H1N H -0.1471(19) 1.310(2) 1.0322(7) 0.044 Uiso 1 1 d D
H2N H -0.1858(13) 1.438(3) 0.9997(7) 0.044 Uiso 1 1 d D
N2 N -0.05336(15) 1.3048(2) 0.98048(5) 0.0305(4) Uani 1 1 d D
H3N H 0.0126(12) 1.360(3) 0.9744(7) 0.037 Uiso 1 1 d D
N3 N 0.10242(13) 1.1414(2) 0.92026(5) 0.0267(4) Uani 1 1 d .
N4 N 0.15828(14) 1.0337(2) 0.89232(5) 0.0277(4) Uani 1 1 d .
N5 N 0.09154(13) 0.8794(2) 0.88706(5) 0.0243(3) Uani 1 1 d .
N6 N 0.12760(14) 0.7329(2) 0.86038(5) 0.0268(4) Uani 1 1 d D
H4N H 0.1920(12) 0.683(2) 0.8710(6) 0.032 Uiso 1 1 d D
C1 C -0.08385(16) 1.1419(3) 0.96387(6) 0.0266(4) Uani 1 1 d .
C2 C 0.00010(15) 1.0570(2) 0.93238(6) 0.0228(4) Uani 1 1 d .
C3 C -0.00833(15) 0.8880(3) 0.91133(6) 0.0232(4) Uani 1 1 d .
C4 C -0.09755(17) 0.7393(3) 0.91142(7) 0.0329(5) Uani 1 1 d .
H4A H -0.0593 0.6194 0.9065 0.049 Uiso 1 1 calc R
H4B H -0.1544 0.7620 0.8872 0.049 Uiso 1 1 calc R
H4C H -0.1380 0.7379 0.9406 0.049 Uiso 1 1 calc R
C5 C 0.12521(15) 0.7615(3) 0.81329(6) 0.0224(4) Uani 1 1 d .
C6 C 0.21451(16) 0.6904(2) 0.78683(6) 0.0252(4) Uani 1 1 d .
H6 H 0.2798 0.6320 0.8007 0.030 Uiso 1 1 calc R
C7 C 0.20909(17) 0.7039(2) 0.74047(6) 0.0271(4) Uani 1 1 d .
H7 H 0.2698 0.6533 0.7223 0.033 Uiso 1 1 calc R
C8 C 0.11506(16) 0.7913(3) 0.72056(6) 0.0265(4) Uani 1 1 d .
C9 C 0.02642(17) 0.8663(2) 0.74645(6) 0.0266(4) Uani 1 1 d .
H9 H -0.0375 0.9280 0.7324 0.032 Uiso 1 1 calc R
C10 C 0.03150(16) 0.8507(2) 0.79294(6) 0.0252(4) Uani 1 1 d .
H10 H -0.0294 0.9013 0.8110 0.030 Uiso 1 1 calc R

loop_
_atom_site_aniso_label
_atom_site_aniso_U_11
_atom_site_aniso_U_22
_atom_site_aniso_U_33
_atom_site_aniso_U_23
_atom_site_aniso_U_13
_atom_site_aniso_U_12
Cl1 0.0582(4) 0.0433(3) 0.0244(3) 0.0024(2) 0.0015(2) 0.0038(3)
O1 0.0291(8) 0.0463(9) 0.0488(9) 0.0012(7) 0.0125(7) -0.0041(7)
N1 0.0312(10) 0.0505(12) 0.0287(9) -0.0064(8) -0.0014(8) 0.0159(9)
N2 0.0261(9) 0.0373(10) 0.0281(9) -0.0058(7) 0.0017(7) 0.0044(8)
N3 0.0256(9) 0.0304(9) 0.0241(8) -0.0005(7) 0.0023(7) -0.0030(7)
N4 0.0247(8) 0.0310(9) 0.0275(8) -0.0017(7) 0.0026(7) -0.0056(7)
N5 0.0230(8) 0.0257(8) 0.0242(8) -0.0004(6) -0.0004(7) -0.0003(7)
N6 0.0282(9) 0.0271(9) 0.0251(8) -0.0006(7) -0.0036(7) 0.0078(7)
C1 0.0249(10) 0.0328(11) 0.0220(9) 0.0047(8) -0.0014(8) 0.0034(8)
C2 0.0197(9) 0.0284(10) 0.0202(8) 0.0046(7) -0.0013(7) -0.0009(8)
C3 0.0201(9) 0.0308(10) 0.0188(8) 0.0055(8) -0.0028(7) -0.0004(8)
C4 0.0278(10) 0.0351(11) 0.0358(11) 0.0016(9) -0.0022(9) -0.0068(9)
C5 0.0219(10) 0.0199(9) 0.0254(9) 0.0003(7) -0.0026(8) -0.0023(7)
C6 0.0210(9) 0.0210(9) 0.0335(10) 0.0013(8) -0.0013(8) 0.0014(7)
C7 0.0270(10) 0.0221(10) 0.0324(10) -0.0023(8) 0.0059(8) 0.0005(8)
C8 0.0325(11) 0.0218(10) 0.0252(9) -0.0001(8) 0.0002(8) -0.0045(8)
C9 0.0253(10) 0.0228(9) 0.0315(10) 0.0020(8) -0.0060(8) 0.0016(8)
C10 0.0216(9) 0.0251(10) 0.0289(10) -0.0023(8) -0.0005(8) 0.0029(8)

loop_
_atom_type_symbol
_atom_type_description
_atom_type_scat_dispersion_real
_atom_type_scat_dispersion_imag
_atom_type_scat_source
C C 0.0033 0.0016 'International Tables Vol C Tables 4.2.6.8 and 6.1.1.4'
H H 0.0000 0.0000 'International Tables Vol C Tables 4.2.6.8 and 6.1.1.4'
Cl Cl 0.1484 0.1585 'International Tables Vol C Tables 4.2.6.8 and 6.1.1.4'
N N 0.0061 0.0033 'International Tables Vol C Tables 4.2.6.8 and 6.1.1.4'
O O 0.0106 0.0060 'International Tables Vol C Tables 4.2.6.8 and 6.1.1.4'

loop_
_geom_angle_atom_site_label_1
_geom_angle_atom_site_label_2
_geom_angle_atom_site_label_3
_geom_angle
N2 N1 H1N 106.2(16)
N2 N1 H2N 107.2(15)
H1N N1 H2N 105(2)
C1 N2 N1 121.83(17)
C1 N2 H3N 123.8(14)
N1 N2 H3N 114.1(14)
N4 N3 C2 108.66(15)
N3 N4 N5 106.70(14)
C3 N5 N4 112.04(15)
C3 N5 N6 126.24(16)
N4 N5 N6 121.70(15)
N5 N6 C5 116.55(15)
N5 N6 H4N 111.1(13)
C5 N6 H4N 115.4(13)
O1 C1 N2 123.30(18)
O1 C1 C2 120.92(18)
N2 C1 C2 115.77(17)
N3 C2 C3 109.69(16)
N3 C2 C1 122.58(17)
C3 C2 C1 127.73(17)
N5 C3 C2 102.91(15)
N5 C3 C4 123.32(17)
C2 C3 C4 133.78(17)
C3 C4 H4A 109.5
C3 C4 H4B 109.5
H4A C4 H4B 109.5
C3 C4 H4C 109.5
H4A C4 H4C 109.5
H4B C4 H4C 109.5
C6 C5 C10 119.66(17)
C6 C5 N6 119.39(16)
C10 C5 N6 120.84(16)
C7 C6 C5 120.29(17)
C7 C6 H6 119.9
C5 C6 H6 119.9
C6 C7 C8 119.58(17)
C6 C7 H7 120.2
C8 C7 H7 120.2
C7 C8 C9 120.90(18)
C7 C8 Cl1 119.77(15)
C9 C8 Cl1 119.33(15)
C8 C9 C10 119.36(18)
C8 C9 H9 120.3
C10 C9 H9 120.3
C9 C10 C5 120.18(17)
C9 C10 H10 119.9
C5 C10 H10 119.9

loop_
_geom_bond_atom_site_label_1
_geom_bond_atom_site_label_2
_geom_bond_distance
Cl1 C8 1.7368(19)
O1 C1 1.222(2)
N1 N2 1.418(2)
N1 H1N 0.883(10)
N1 H2N 0.884(10)
N2 C1 1.321(3)
N2 H3N 0.870(10)
N3 N4 1.302(2)
N3 C2 1.365(2)
N4 N5 1.358(2)
N5 C3 1.349(2)
N5 N6 1.383(2)
N6 C5 1.410(2)
N6 H4N 0.877(9)
C1 C2 1.471(3)
C2 C3 1.373(3)
C3 C4 1.480(3)
C4 H4A 0.9800
C4 H4B 0.9800
C4 H4C 0.9800
C5 C6 1.384(2)
C5 C10 1.386(3)
C6 C7 1.377(3)
C6 H6 0.9500
C7 C8 1.378(3)
C7 H7 0.9500
C8 C9 1.380(3)
C9 C10 1.382(3)
C9 H9 0.9500
C10 H10 0.9500

loop_
_geom_torsion_atom_site_label_1
_geom_torsion_atom_site_label_2
_geom_torsion_atom_site_label_3
_geom_torsion_atom_site_label_4
_geom_torsion
C2 N3 N4 N5 -0.63(19)
N3 N4 N5 C3 0.6(2)
N3 N4 N5 N6 -177.92(15)
C3 N5 N6 C5 109.36(19)
N4 N5 N6 C5 -72.3(2)
N1 N2 C1 O1 3.1(3)
N1 N2 C1 C2 -175.76(16)
N4 N3 C2 C3 0.5(2)
N4 N3 C2 C1 179.81(16)
O1 C1 C2 N3 -179.88(17)
N2 C1 C2 N3 -1.0(3)
O1 C1 C2 C3 -0.6(3)
N2 C1 C2 C3 178.21(17)
N4 N5 C3 C2 -0.32(19)
N6 N5 C3 C2 178.13(16)
N4 N5 C3 C4 179.36(16)
N6 N5 C3 C4 -2.2(3)
N3 C2 C3 N5 -0.07(19)
C1 C2 C3 N5 -179.39(17)
N3 C2 C3 C4 -179.70(19)
C1 C2 C3 C4 1.0(3)
N5 N6 C5 C6 141.12(17)
N5 N6 C5 C10 -42.5(2)
C10 C5 C6 C7 -1.6(3)
N6 C5 C6 C7 174.80(17)
C5 C6 C7 C8 1.0(3)
C6 C7 C8 C9 0.3(3)
C6 C7 C8 Cl1 -179.29(14)
C7 C8 C9 C10 -1.0(3)
Cl1 C8 C9 C10 178.61(14)
C8 C9 C10 C5 0.4(3)
C6 C5 C10 C9 0.9(3)
N6 C5 C10 C9 -175.44(17)
